data_2224367
loop_
_publ_author_name
'Chen, Pengfei'
'Liu, Lele'
'Xiao, Junhai'
'Zhong, Wu'
'Li, Song'

_publ_section_title
;(<i>R</i>)-1-[(<i>S</i>)-(3-Cyanothiomorpholino)carbonyl]-2-methylpropylaminium
 chloride dihydrate
;
_journal_coeditor_code NC2164
_journal_issue 12
_journal_name_full 'Acta Crystallographica Section E'
_journal_page_first o3281
_journal_paper_doi 10.1107/S1600536809050624
_journal_volume 65
_journal_year 2009
_chemical_formula_iupac 'C10 H18 N3 O S +, Cl -, 2H2 O'
_chemical_formula_moiety 'C10 H18 N3 O S +, Cl -, 2(H2 O)'
_chemical_formula_sum 'C10 H22 Cl N3 O3 S'
_chemical_formula_weight 299.82
_chemical_name_systematic
;(<i>R</i>)-1-[(<i>S</i>)-(3-Cyanothiomorpholino)carbonyl]-2-methylpropylaminium
chloride
 dihydrate
;
_space_group_IT_number 4
_symmetry_cell_setting monoclinic
_symmetry_space_group_name_Hall 'P 2yb'
_symmetry_space_group_name_H-M 'P 1 21 1'
_atom_sites_solution_hydrogens geom
_atom_sites_solution_primary direct
_atom_sites_solution_secondary difmap
_audit_creation_method SHELXL-97
_cell_angle_alpha 90.00
_cell_angle_beta 99.25(3)
_cell_angle_gamma 90.00
_cell_formula_units_Z 2
_cell_length_a 9.6425(19)
_cell_length_b 6.8180(14)
_cell_length_c 12.082(2)
_cell_measurement_reflns_used 2714
_cell_measurement_temperature 113(2)
_cell_measurement_theta_max 27.861
_cell_measurement_theta_min 2.945
_cell_volume 784.0(3)
_computing_cell_refinement 'CrystalClear (Rigaku/MSC, 2005)'
_computing_data_collection 'CrystalClear (Rigaku/MSC, 2005)'
_computing_data_reduction 'CrystalClear (Rigaku/MSC, 2005)'
_computing_molecular_graphics 'SHELXTL (Sheldrick, 2008)'
_computing_publication_material 'SHELXTL (Sheldrick, 2008)'
_computing_structure_refinement 'SHELXL97 (Sheldrick, 2008)'
_computing_structure_solution 'SHELXS97 (Sheldrick, 2008)'
_diffrn_ambient_temperature 113(2)
_diffrn_detector_area_resol_mean 7.31
_diffrn_measured_fraction_theta_full 0.996
_diffrn_measured_fraction_theta_max 0.996
_diffrn_measurement_device_type 'Rigaku Saturn CCD area-detector'
_diffrn_measurement_method '\w and \f scans'
_diffrn_radiation_monochromator confocal
_diffrn_radiation_source 'rotating anode'
_diffrn_radiation_type MoK\a
_diffrn_radiation_wavelength 0.71073
_diffrn_reflns_av_R_equivalents 0.0275
_diffrn_reflns_av_sigmaI/netI 0.0473
_diffrn_reflns_limit_h_max 12
_diffrn_reflns_limit_h_min -12
_diffrn_reflns_limit_k_max 8
_diffrn_reflns_limit_k_min -8
_diffrn_reflns_limit_l_max 15
_diffrn_reflns_limit_l_min -11
_diffrn_reflns_number 6464
_diffrn_reflns_theta_full 27.87
_diffrn_reflns_theta_max 27.87
_diffrn_reflns_theta_min 1.71
_diffrn_standards_decay_% 0
_diffrn_standards_interval_count 0
_diffrn_standards_interval_time 0
_diffrn_standards_number 0
_exptl_absorpt_coefficient_mu 0.381
_exptl_absorpt_correction_T_max 0.9415
_exptl_absorpt_correction_T_min 0.9140
_exptl_absorpt_correction_type multi-scan
_exptl_absorpt_process_details '(CrystalClear; Rigaku/MSC, 2005)'
_exptl_crystal_colour colorless
_exptl_crystal_density_diffrn 1.270
_exptl_crystal_density_method 'not measured'
_exptl_crystal_description block
_exptl_crystal_F_000 320
_exptl_crystal_size_max 0.24
_exptl_crystal_size_mid 0.20
_exptl_crystal_size_min 0.16
_refine_diff_density_max 0.197
_refine_diff_density_min -0.348
_refine_ls_abs_structure_details 'Flack (1983), 1535 Friedel pairs'
_refine_ls_abs_structure_Flack -0.03(4)
_refine_ls_extinction_method none
_refine_ls_goodness_of_fit_ref 1.001
_refine_ls_hydrogen_treatment mixed
_refine_ls_matrix_type full
_refine_ls_number_parameters 216
_refine_ls_number_reflns 3554
_refine_ls_number_restraints 49
_refine_ls_restrained_S_all 1.007
_refine_ls_R_factor_all 0.0322
_refine_ls_R_factor_gt 0.0267
_refine_ls_shift/su_max 0.001
_refine_ls_shift/su_mean 0.000
_refine_ls_structure_factor_coef Fsqd
_refine_ls_weighting_details 'calc w=1/[\s^2^(Fo^2^)+(0.0336P)^2^+0.0000P] where P=(Fo^2^+2Fc^2^)/3'
_refine_ls_weighting_scheme calc
_refine_ls_wR_factor_gt 0.0646
_refine_ls_wR_factor_ref 0.0660
_reflns_number_gt 2987
_reflns_number_total 3554
_reflns_threshold_expression I>2sigma(I)
_cod_data_source_file nc2164.cif
_cod_data_source_block I
_cod_depositor_comments
;
The following automatic conversions were performed:
'_symmetry_cell_setting' value 'Monoclinic' changed to 'monoclinic'
according to '/home/saulius/struct/CIF-dictionaries/cif_core.dic'
dictionary named 'cif_core.dic' version 2.4.1 from 2010-06-29.

Automatic conversion script
Id: cif_fix_enum 1527 2010-12-29 10:47:43Z saulius 

The following automatic conversions were performed:

'_symmetry_cell_setting' value 'Monoclinic' changed to 'monoclinic'
according to /home/saulius/struct/CIF-dictionaries/cif_core.dic
dictionary named 'cif_core.dic' version 2.4.1 from 2010-06-29.

Automatic conversion script
Id: cif_fix_values 1715 2011-07-08 13:25:40Z adriana 
;
_cod_original_sg_symbol_H-M 'P 21'
_cod_database_code 2224367
_cod_database_fobs_code 2224367

loop_
_symmetry_equiv_pos_as_xyz
'x, y, z'
'-x, y+1/2, -z'

loop_
_atom_site_type_symbol
_atom_site_label
_atom_site_fract_x
_atom_site_fract_y
_atom_site_fract_z
_atom_site_U_iso_or_equiv
_atom_site_adp_type
_atom_site_calc_flag
_atom_site_refinement_flags
_atom_site_occupancy
_atom_site_disorder_assembly
_atom_site_disorder_group
S S1 -0.41733(4) 0.64231(8) 0.03966(4) 0.03201(12) Uani d . 1 . .
O O1 -0.03965(11) 0.5796(2) 0.38313(8) 0.0233(3) Uani d . 1 . .
N N1 -0.12007(18) 0.2338(3) 0.05250(14) 0.0364(4) Uani d . 1 . .
N N2 -0.12711(12) 0.6463(2) 0.20239(10) 0.0155(3) Uani d . 1 . .
N N3 0.10799(15) 0.8983(2) 0.42585(11) 0.0158(3) Uani d . 1 A .
H H3A 0.186(2) 0.986(3) 0.4463(14) 0.024 Uiso d . 1 . .
H H3B 0.1398(19) 0.784(3) 0.4706(15) 0.024 Uiso d . 1 . .
H H3C 0.041(2) 0.947(3) 0.4483(14) 0.024 Uiso d . 1 . .
C C1 -0.16317(19) 0.3355(3) 0.11428(15) 0.0232(4) Uani d . 1 . .
C C2 -0.21136(16) 0.4683(3) 0.19675(12) 0.0181(3) Uani d . 1 . .
H H2 -0.1927 0.4031 0.2718 0.022 Uiso calc R 1 . .
C C3 -0.36913(17) 0.5114(3) 0.16917(13) 0.0251(4) Uani d . 1 . .
H H3D -0.3975 0.5895 0.2309 0.030 Uiso calc R 1 . .
H H3E -0.4214 0.3859 0.1648 0.030 Uiso calc R 1 . .
C C4 -0.29541(17) 0.8435(3) 0.07232(15) 0.0253(4) Uani d . 1 . .
H H4A -0.3025 0.9325 0.0069 0.030 Uiso calc R 1 . .
H H4B -0.3208 0.9191 0.1361 0.030 Uiso calc R 1 . .
C C5 -0.14514(17) 0.7707(3) 0.10221(13) 0.0180(3) Uani d . 1 . .
H H5A -0.1198 0.6951 0.0384 0.022 Uiso calc R 1 . .
H H5B -0.0809 0.8845 0.1156 0.022 Uiso calc R 1 . .
C C6 -0.04067(15) 0.6840(2) 0.30047(12) 0.0154(3) Uani d . 1 A .
C C7 0.06389(15) 0.8528(2) 0.30441(11) 0.0148(3) Uani d D 1 . .
H H7A 0.0150 0.9647 0.2691 0.018 Uiso d PR 0.53(3) A 1
H H7B 0.0196 0.9649 0.2656 0.018 Uiso d PR 0.47(3) A 2
C C8 0.1874(9) 0.8031(14) 0.2407(11) 0.024(3) Uani d PDU 0.53(3) A 1
H H8 0.1468 0.7550 0.1642 0.028 Uiso calc PR 0.53(3) A 1
C C9 0.2793(11) 0.641(2) 0.3005(11) 0.041(2) Uani d PDU 0.53(3) A 1
H H9A 0.3459 0.5962 0.2526 0.062 Uiso calc PR 0.53(3) A 1
H H9B 0.2200 0.5310 0.3161 0.062 Uiso calc PR 0.53(3) A 1
H H9C 0.3311 0.6917 0.3711 0.062 Uiso calc PR 0.53(3) A 1
C C10 0.2733(12) 0.9874(18) 0.2277(11) 0.047(2) Uani d PDU 0.53(3) A 1
H H10A 0.3165 1.0345 0.3019 0.070 Uiso calc PR 0.53(3) A 1
H H10B 0.2116 1.0893 0.1897 0.070 Uiso calc PR 0.53(3) A 1
H H10C 0.3470 0.9566 0.1832 0.070 Uiso calc PR 0.53(3) A 1
C C8' 0.1900(8) 0.7874(14) 0.2504(11) 0.019(3) Uani d PDU 0.47(3) A 2
H H8' 0.1524 0.7688 0.1690 0.023 Uiso calc PR 0.47(3) A 2
C C9' 0.2515(12) 0.5906(16) 0.2911(13) 0.034(2) Uani d PDU 0.47(3) A 2
H H9D 0.3310 0.5595 0.2528 0.052 Uiso calc PR 0.47(3) A 2
H H9E 0.1795 0.4887 0.2746 0.052 Uiso calc PR 0.47(3) A 2
H H9F 0.2839 0.5964 0.3722 0.052 Uiso calc PR 0.47(3) A 2
C C10' 0.3015(10) 0.9447(18) 0.2549(12) 0.036(2) Uani d PDU 0.47(3) A 2
H H10D 0.3581 0.9474 0.3299 0.053 Uiso calc PR 0.47(3) A 2
H H10E 0.2564 1.0726 0.2385 0.053 Uiso calc PR 0.47(3) A 2
H H10F 0.3622 0.9161 0.1992 0.053 Uiso calc PR 0.47(3) A 2
Cl Cl1 0.21552(4) 0.56119(6) 0.61863(3) 0.01970(9) Uani d . 1 . .
O O2 0.67759(13) 0.6702(2) 0.49074(11) 0.0268(3) Uani d . 1 . .
H H2A 0.703(2) 0.768(4) 0.4543(18) 0.040 Uiso d . 1 . .
H H2B 0.611(2) 0.735(4) 0.5235(17) 0.040 Uiso d . 1 . .
O O3 0.47478(13) 0.8267(2) 0.59628(12) 0.0324(3) Uani d . 1 . .
H H3F 0.407(3) 0.756(4) 0.6016(18) 0.049 Uiso d . 1 . .
H H3G 0.436(2) 0.934(4) 0.5706(18) 0.049 Uiso d . 1 . .

loop_
_atom_site_aniso_label
_atom_site_aniso_U_11
_atom_site_aniso_U_22
_atom_site_aniso_U_33
_atom_site_aniso_U_12
_atom_site_aniso_U_13
_atom_site_aniso_U_23
S1 0.0217(2) 0.0299(3) 0.0392(3) -0.00703(19) -0.01085(17) 0.0057(2)
O1 0.0302(6) 0.0248(7) 0.0141(5) -0.0081(5) 0.0005(4) 0.0054(5)
N1 0.0515(11) 0.0204(10) 0.0419(10) -0.0008(8) 0.0216(8) -0.0005(7)
N2 0.0165(6) 0.0134(7) 0.0157(6) -0.0021(6) -0.0002(5) 0.0013(5)
N3 0.0151(6) 0.0182(8) 0.0143(6) -0.0016(6) 0.0031(5) -0.0042(5)
C1 0.0285(9) 0.0151(9) 0.0258(8) -0.0034(7) 0.0040(7) 0.0033(7)
C2 0.0219(8) 0.0168(9) 0.0157(7) -0.0055(6) 0.0031(6) 0.0016(6)
C3 0.0200(8) 0.0262(11) 0.0292(9) -0.0059(7) 0.0045(6) -0.0007(7)
C4 0.0210(8) 0.0209(10) 0.0309(9) -0.0011(7) -0.0046(7) 0.0055(8)
C5 0.0194(8) 0.0163(9) 0.0173(8) -0.0031(6) -0.0002(6) 0.0055(6)
C6 0.0159(7) 0.0161(9) 0.0145(7) 0.0012(6) 0.0029(5) -0.0016(6)
C7 0.0149(7) 0.0175(9) 0.0115(7) -0.0009(6) 0.0008(5) 0.0001(6)
C8 0.019(4) 0.035(4) 0.019(4) 0.008(3) 0.007(3) 0.003(3)
C9 0.022(3) 0.065(5) 0.039(3) 0.015(3) 0.011(3) 0.006(4)
C10 0.043(4) 0.064(5) 0.038(4) -0.028(3) 0.021(3) -0.007(3)
C8' 0.015(4) 0.035(5) 0.008(3) -0.011(3) 0.000(3) -0.003(3)
C9' 0.024(3) 0.040(4) 0.042(4) 0.018(3) 0.013(3) 0.009(3)
C10' 0.028(3) 0.049(4) 0.036(4) -0.012(3) 0.022(3) -0.011(3)
Cl1 0.01873(17) 0.0176(2) 0.02289(18) -0.00188(16) 0.00372(13) 0.00047(16)
O2 0.0250(6) 0.0215(8) 0.0359(7) 0.0045(6) 0.0106(5) 0.0060(6)
O3 0.0219(7) 0.0244(8) 0.0526(9) -0.0029(6) 0.0118(6) 0.0001(7)

loop_
_atom_type_symbol
_atom_type_description
_atom_type_scat_dispersion_real
_atom_type_scat_dispersion_imag
_atom_type_scat_source
C C 0.0033 0.0016 'International Tables Vol C Tables 4.2.6.8 and 6.1.1.4'
H H 0.0000 0.0000 'International Tables Vol C Tables 4.2.6.8 and 6.1.1.4'
N N 0.0061 0.0033 'International Tables Vol C Tables 4.2.6.8 and 6.1.1.4'
O O 0.0106 0.0060 'International Tables Vol C Tables 4.2.6.8 and 6.1.1.4'
S S 0.1246 0.1234 'International Tables Vol C Tables 4.2.6.8 and 6.1.1.4'
Cl Cl 0.1484 0.1585 'International Tables Vol C Tables 4.2.6.8 and 6.1.1.4'

loop_
_geom_angle_atom_site_label_1
_geom_angle_atom_site_label_2
_geom_angle_atom_site_label_3
_geom_angle_site_symmetry_1
_geom_angle_site_symmetry_3
_geom_angle
_geom_angle_publ_flag
C3 S1 C4 . . 96.81(8) ?
C6 N2 C2 . . 117.26(13) ?
C6 N2 C5 . . 125.82(14) ?
C2 N2 C5 . . 116.91(12) ?
C7 N3 H3A . . 118.0(10) ?
C7 N3 H3B . . 113.3(11) ?
H3A N3 H3B . . 101.0(15) ?
C7 N3 H3C . . 107.4(13) ?
H3A N3 H3C . . 107.0(17) ?
H3B N3 H3C . . 109.8(17) ?
N1 C1 C2 . . 177.1(2) ?
N2 C2 C1 . . 108.01(12) ?
N2 C2 C3 . . 112.16(14) ?
C1 C2 C3 . . 112.35(14) ?
N2 C2 H2 . . 108.1 ?
C1 C2 H2 . . 108.1 ?
C3 C2 H2 . . 108.1 ?
C2 C3 S1 . . 113.17(11) ?
C2 C3 H3D . . 108.9 ?
S1 C3 H3D . . 108.9 ?
C2 C3 H3E . . 108.9 ?
S1 C3 H3E . . 108.9 ?
H3D C3 H3E . . 107.8 ?
C5 C4 S1 . . 111.44(13) ?
C5 C4 H4A . . 109.3 ?
S1 C4 H4A . . 109.3 ?
C5 C4 H4B . . 109.3 ?
S1 C4 H4B . . 109.3 ?
H4A C4 H4B . . 108.0 ?
N2 C5 C4 . . 111.57(13) ?
N2 C5 H5A . . 109.3 ?
C4 C5 H5A . . 109.3 ?
N2 C5 H5B . . 109.3 ?
C4 C5 H5B . . 109.3 ?
H5A C5 H5B . . 108.0 ?
O1 C6 N2 . . 121.61(15) ?
O1 C6 C7 . . 119.60(13) ?
N2 C6 C7 . . 118.67(13) ?
N3 C7 C6 . . 105.67(11) ?
N3 C7 C8' . . 111.0(5) ?
C6 C7 C8' . . 109.4(4) ?
N3 C7 C8 . . 114.3(5) ?
C6 C7 C8 . . 112.0(4) ?
C8' C7 C8 . . 5.8(8) ?
N3 C7 H7A . . 108.3 ?
C6 C7 H7A . . 108.1 ?
C8' C7 H7A . . 114.1 ?
C8 C7 H7A . . 108.3 ?
N3 C7 H7B . . 110.4 ?
C6 C7 H7B . . 110.2 ?
C8' C7 H7B . . 110.1 ?
C8 C7 H7B . . 104.3 ?
H7A C7 H7B . . 3.9 ?
C9 C8 C10 . . 111.2(6) ?
C9 C8 C7 . . 110.9(7) ?
C10 C8 C7 . . 110.1(6) ?
C9 C8 H8 . . 108.2 ?
C10 C8 H8 . . 108.2 ?
C7 C8 H8 . . 108.2 ?
C10' C8' C9' . . 112.1(6) ?
C10' C8' C7 . . 112.7(6) ?
C9' C8' C7 . . 114.5(7) ?
C10' C8' H8' . . 105.6 ?
C9' C8' H8' . . 105.6 ?
C7 C8' H8' . . 105.6 ?
C8' C9' H9D . . 109.5 ?
C8' C9' H9E . . 109.5 ?
H9D C9' H9E . . 109.5 ?
C8' C9' H9F . . 109.5 ?
H9D C9' H9F . . 109.5 ?
H9E C9' H9F . . 109.5 ?
C8' C10' H10D . . 109.5 ?
C8' C10' H10E . . 109.5 ?
H10D C10' H10E . . 109.5 ?
C8' C10' H10F . . 109.5 ?
H10D C10' H10F . . 109.5 ?
H10E C10' H10F . . 109.5 ?
H2A O2 H2B . . 97(2) ?
H3F O3 H3G . . 103(2) ?

loop_
_geom_bond_atom_site_label_1
_geom_bond_atom_site_label_2
_geom_bond_site_symmetry_2
_geom_bond_distance
_geom_bond_publ_flag
S1 C3 . 1.7965(17) ?
S1 C4 . 1.8085(18) ?
O1 C6 . 1.2251(18) ?
N1 C1 . 1.145(2) ?
N2 C6 . 1.3594(18) ?
N2 C2 . 1.456(2) ?
N2 C5 . 1.465(2) ?
N3 C7 . 1.4931(18) ?
N3 H3A . 0.96(2) ?
N3 H3B . 0.97(2) ?
N3 H3C . 0.807(18) ?
C1 C2 . 1.476(2) ?
C2 C3 . 1.533(2) ?
C2 H2 . 1.0000 ?
C3 H3D . 0.9900 ?
C3 H3E . 0.9900 ?
C4 C5 . 1.519(2) ?
C4 H4A . 0.9900 ?
C4 H4B . 0.9900 ?
C5 H5A . 0.9900 ?
C5 H5B . 0.9900 ?
C6 C7 . 1.525(2) ?
C7 C8' . 1.535(7) ?
C7 C8 . 1.555(7) ?
C7 H7A . 0.9601 ?
C7 H7B . 0.9601 ?
C8 C9 . 1.523(8) ?
C8 C10 . 1.527(7) ?
C8 H8 . 1.0000 ?
C9 H9A . 0.9800 ?
C9 H9B . 0.9800 ?
C9 H9C . 0.9800 ?
C10 H10A . 0.9800 ?
C10 H10B . 0.9800 ?
C10 H10C . 0.9800 ?
C8' C10' . 1.514(7) ?
C8' C9' . 1.517(8) ?
C8' H8' . 1.0000 ?
C9' H9D . 0.9800 ?
C9' H9E . 0.9800 ?
C9' H9F . 0.9800 ?
C10' H10D . 0.9800 ?
C10' H10E . 0.9800 ?
C10' H10F . 0.9800 ?
O2 H2A . 0.85(2) ?
O2 H2B . 0.92(2) ?
O3 H3F . 0.82(2) ?
O3 H3G . 0.86(3) ?

loop_
_geom_hbond_atom_site_label_D
_geom_hbond_atom_site_label_H
_geom_hbond_atom_site_label_A
_geom_hbond_site_symmetry_A
_geom_hbond_distance_DH
_geom_hbond_distance_HA
_geom_hbond_distance_DA
_geom_hbond_angle_DHA
N3 H3A O2 2_656 0.96(2) 1.89(2) 2.838(2) 169.3(15)
N3 H3B Cl1 . 0.97(2) 2.37(2) 3.3178(16) 165.3(15)
N3 H3C O1 2_556 0.807(18) 2.232(18) 2.7891(17) 126.6(17)
N3 H3C Cl1 2_556 0.807(18) 2.599(19) 3.2732(16) 142.0(16)
O2 H2A Cl1 2_656 0.85(2) 2.37(3) 3.2176(15) 171(2)
O2 H2B O3 . 0.92(2) 1.81(2) 2.7186(19) 171(2)
O3 H3F Cl1 . 0.82(2) 2.31(2) 3.1332(15) 179(2)
O3 H3G O2 2_656 0.86(3) 2.02(3) 2.873(2) 173(2)

loop_
_geom_torsion_atom_site_label_1
_geom_torsion_atom_site_label_2
_geom_torsion_atom_site_label_3
_geom_torsion_atom_site_label_4
_geom_torsion_site_symmetry_1
_geom_torsion_site_symmetry_2
_geom_torsion_site_symmetry_3
_geom_torsion_site_symmetry_4
_geom_torsion
_geom_torsion_publ_flag
C6 N2 C2 C1 . . . . -114.30(15) ?
C5 N2 C2 C1 . . . . 66.80(17) ?
C6 N2 C2 C3 . . . . 121.36(15) ?
C5 N2 C2 C3 . . . . -57.54(17) ?
N1 C1 C2 N2 . . . . 49(4) ?
N1 C1 C2 C3 . . . . 173(4) ?
N2 C2 C3 S1 . . . . 57.51(16) ?
C1 C2 C3 S1 . . . . -64.39(17) ?
C4 S1 C3 C2 . . . . -54.02(14) ?
C3 S1 C4 C5 . . . . 56.05(13) ?
C6 N2 C5 C4 . . . . -118.33(16) ?
C2 N2 C5 C4 . . . . 60.48(18) ?
S1 C4 C5 N2 . . . . -61.99(17) ?
C2 N2 C6 O1 . . . . -4.4(2) ?
C5 N2 C6 O1 . . . . 174.41(15) ?
C2 N2 C6 C7 . . . . 171.52(12) ?
C5 N2 C6 C7 . . . . -9.7(2) ?
O1 C6 C7 N3 . . . . -21.81(18) ?
N2 C6 C7 N3 . . . . 162.20(13) ?
O1 C6 C7 C8' . . . . 97.7(6) ?
N2 C6 C7 C8' . . . . -78.2(6) ?
O1 C6 C7 C8 . . . . 103.3(5) ?
N2 C6 C7 C8 . . . . -72.7(5) ?
N3 C7 C8 C9 . . . . 52.9(9) ?
C6 C7 C8 C9 . . . . -67.3(10) ?
C8' C7 C8 C9 . . . . -3(8) ?
N3 C7 C8 C10 . . . . -70.6(9) ?
C6 C7 C8 C10 . . . . 169.3(7) ?
C8' C7 C8 C10 . . . . -127(9) ?
N3 C7 C8' C10' . . . . -61.6(9) ?
C6 C7 C8' C10' . . . . -177.9(8) ?
C8 C7 C8' C10' . . . . 64(8) ?
N3 C7 C8' C9' . . . . 68.0(10) ?
C6 C7 C8' C9' . . . . -48.2(11) ?
C8 C7 C8' C9' . . . . -166(9) ?
